data_4027647
loop_
_publ_author_name
'Borys O\'smia\/lowski'
'Erkki Kolehmainen'
'Satu Ikonen'
'Arto Valkonen'
'Adam Kwiatkowski'
'Izabela Grela'
'Esa Haapaniemi'

_publ_section_title
;
 2-Acylamino- and 2,4-Bis(acylamino)pyrimidines as Supramolecular Synthons
 Analyzed by Multiple Noncovalent Interactions. DFT, X-ray Diffraction,
 and NMR Spectral Studies
;
_journal_name_full 'Journal of Organic Chemistry'
_journal_page_first 9609
_journal_page_last 9619
_journal_paper_doi 10.1021/jo301643z
_journal_volume 77
_journal_year 2012
_chemical_formula_sum 'C6 H7 N3 O'
_chemical_formula_weight 137.15
_chemical_name_systematic
;
 ?
;
_space_group_IT_number 2
_symmetry_cell_setting triclinic
_symmetry_space_group_name_Hall '-P 1'
_symmetry_space_group_name_H-M 'P -1'
_atom_sites_solution_hydrogens geom
_atom_sites_solution_primary direct
_atom_sites_solution_secondary difmap
_audit_creation_method SHELXL-97
_cell_angle_alpha 68.847(3)
_cell_angle_beta 80.100(3)
_cell_angle_gamma 71.118(3)
_cell_formula_units_Z 2
_cell_length_a 5.6718(2)
_cell_length_b 7.7144(4)
_cell_length_c 8.1495(3)
_cell_measurement_reflns_used 1263
_cell_measurement_temperature 123(2)
_cell_measurement_theta_max 28.283
_cell_measurement_theta_min 0.407
_cell_volume 314.04(2)
_computing_cell_refinement 'DENZO-SMN (Otwinowski & Minor, 1997)'
_computing_data_collection 'Collect (Bruker, 2004)'
_computing_data_reduction 'DENZO-SMN (Otwinowski & Minor, 1997)'
_computing_molecular_graphics 'ORTEP-3 (Farrugia, 1997)'
_computing_publication_material 'SHELXL-97; MERCURY (Macrae, <i>et al.</i>, 2006)'
_computing_structure_refinement 'SHELXL-97 (Sheldrick, 1997)'
_computing_structure_solution 'SIR-2002 (Burla, et al., 2003)'
_diffrn_ambient_temperature 123(2)
_diffrn_detector_area_resol_mean 9
_diffrn_measured_fraction_theta_full 0.982
_diffrn_measured_fraction_theta_max 0.982
_diffrn_measurement_device_type 'Bruker Kappa APEX-II'
_diffrn_measurement_method '\f and \w scans'
_diffrn_radiation_monochromator graphite
_diffrn_radiation_source 'fine-focus sealed tube'
_diffrn_radiation_type MoK\a
_diffrn_radiation_wavelength 0.71073
_diffrn_reflns_av_R_equivalents 0.0236
_diffrn_reflns_av_sigmaI/netI 0.0296
_diffrn_reflns_limit_h_max 7
_diffrn_reflns_limit_h_min -6
_diffrn_reflns_limit_k_max 9
_diffrn_reflns_limit_k_min -9
_diffrn_reflns_limit_l_max 10
_diffrn_reflns_limit_l_min -8
_diffrn_reflns_number 2050
_diffrn_reflns_theta_full 26.50
_diffrn_reflns_theta_max 26.50
_diffrn_reflns_theta_min 3.28
_exptl_absorpt_coefficient_mu 0.105
_exptl_absorpt_correction_type none
_exptl_crystal_colour colourless
_exptl_crystal_density_diffrn 1.450
_exptl_crystal_description plate
_exptl_crystal_F_000 144
_exptl_crystal_size_max 0.18
_exptl_crystal_size_mid 0.16
_exptl_crystal_size_min 0.04
_refine_diff_density_max 0.416
_refine_diff_density_min -0.328
_refine_diff_density_rms 0.055
_refine_ls_extinction_method none
_refine_ls_goodness_of_fit_ref 1.062
_refine_ls_hydrogen_treatment mixed
_refine_ls_matrix_type full
_refine_ls_number_parameters 94
_refine_ls_number_reflns 1276
_refine_ls_number_restraints 0
_refine_ls_restrained_S_all 1.062
_refine_ls_R_factor_all 0.0535
_refine_ls_R_factor_gt 0.0508
_refine_ls_shift/su_max 0.000
_refine_ls_shift/su_mean 0.000
_refine_ls_structure_factor_coef Fsqd
_refine_ls_weighting_details 'calc w=1/[\s^2^(Fo^2^)+(0.0784P)^2^+0.1794P] where P=(Fo^2^+2Fc^2^)/3'
_refine_ls_weighting_scheme calc
_refine_ls_wR_factor_gt 0.1374
_refine_ls_wR_factor_ref 0.1413
_reflns_number_gt 1182
_reflns_number_total 1276
_reflns_threshold_expression >2\s(I)
_cod_data_source_file jo301643z_si_001.cif
_cod_data_source_block 13me
_cod_database_code 4027647

loop_
_symmetry_equiv_pos_as_xyz
'x, y, z'
'-x, -y, -z'

loop_
_atom_site_label
_atom_site_type_symbol
_atom_site_fract_x
_atom_site_fract_y
_atom_site_fract_z
_atom_site_U_iso_or_equiv
_atom_site_adp_type
_atom_site_occupancy
_atom_site_symmetry_multiplicity
_atom_site_calc_flag
_atom_site_refinement_flags
N1 N 0.0119(3) 0.16131(19) 0.14028(18) 0.0221(4) Uani 1 1 d .
H1N H -0.064(4) 0.084(3) 0.124(3) 0.033 Uiso 1 1 d .
N2 N 0.3082(3) 0.33446(19) 0.00423(18) 0.0228(4) Uani 1 1 d .
O1 O -0.2374(2) 0.15316(17) 0.38580(15) 0.0273(4) Uani 1 1 d .
N6 N 0.2253(2) 0.11835(19) -0.11301(17) 0.0216(4) Uani 1 1 d .
C4 C 0.5250(3) 0.2890(2) -0.2626(2) 0.0255(4) Uani 1 1 d .
H4 H 0.6430 0.3189 -0.3586 0.031 Uiso 1 1 calc R
C3 C 0.4753(3) 0.3717(2) -0.1313(2) 0.0250(4) Uani 1 1 d .
H3 H 0.5642 0.4594 -0.1375 0.030 Uiso 1 1 calc R
C7 C -0.0597(3) 0.2035(2) 0.2955(2) 0.0217(4) Uani 1 1 d .
C1 C 0.1905(3) 0.2081(2) 0.0071(2) 0.0201(4) Uani 1 1 d .
C8 C 0.0810(3) 0.3061(2) 0.3509(2) 0.0251(4) Uani 1 1 d .
H8A H 0.2149 0.3349 0.2613 0.038 Uiso 0.50 1 calc PR
H8B H 0.1533 0.2229 0.4639 0.038 Uiso 0.50 1 calc PR
H8C H -0.0333 0.4273 0.3637 0.038 Uiso 0.50 1 calc PR
H8D H 0.0084 0.3218 0.4646 0.038 Uiso 0.50 1 calc PR
H8E H 0.0700 0.4339 0.2621 0.038 Uiso 0.50 1 calc PR
H8F H 0.2566 0.2294 0.3622 0.038 Uiso 0.50 1 calc PR
C5 C 0.3931(3) 0.1599(2) -0.2468(2) 0.0229(4) Uani 1 1 d .
H5 H 0.4232 0.0990 -0.3339 0.028 Uiso 1 1 calc R

loop_
_atom_site_aniso_label
_atom_site_aniso_U_11
_atom_site_aniso_U_22
_atom_site_aniso_U_33
_atom_site_aniso_U_23
_atom_site_aniso_U_13
_atom_site_aniso_U_12
N1 0.0254(7) 0.0207(7) 0.0243(7) -0.0087(5) 0.0021(5) -0.0123(5)
N2 0.0265(7) 0.0206(7) 0.0244(7) -0.0080(5) 0.0012(5) -0.0115(5)
O1 0.0283(6) 0.0301(7) 0.0271(6) -0.0112(5) 0.0060(5) -0.0149(5)
N6 0.0242(7) 0.0201(7) 0.0223(7) -0.0071(5) -0.0002(5) -0.0089(5)
C4 0.0254(8) 0.0262(8) 0.0249(8) -0.0067(6) 0.0031(6) -0.0116(6)
C3 0.0258(8) 0.0238(8) 0.0274(8) -0.0069(6) 0.0007(6) -0.0127(6)
C7 0.0226(7) 0.0184(7) 0.0235(7) -0.0062(6) 0.0000(6) -0.0064(6)
C1 0.0211(7) 0.0173(7) 0.0215(7) -0.0050(6) -0.0017(6) -0.0064(6)
C8 0.0278(8) 0.0285(8) 0.0241(8) -0.0125(6) 0.0020(6) -0.0121(7)
C5 0.0249(8) 0.0224(8) 0.0214(8) -0.0074(6) -0.0002(6) -0.0068(6)

loop_
_atom_type_symbol
_atom_type_description
_atom_type_scat_dispersion_real
_atom_type_scat_dispersion_imag
_atom_type_scat_source
C C 0.0033 0.0016 'International Tables Vol C Tables 4.2.6.8 and 6.1.1.4'
H H 0.0000 0.0000 'International Tables Vol C Tables 4.2.6.8 and 6.1.1.4'
N N 0.0061 0.0033 'International Tables Vol C Tables 4.2.6.8 and 6.1.1.4'
O O 0.0106 0.0060 'International Tables Vol C Tables 4.2.6.8 and 6.1.1.4'

loop_
_geom_angle_atom_site_label_1
_geom_angle_atom_site_label_2
_geom_angle_atom_site_label_3
_geom_angle
C7 N1 C1 131.91(14)
C7 N1 H1N 115.2(14)
C1 N1 H1N 112.8(14)
C3 N2 C1 115.72(14)
C5 N6 C1 116.49(13)
C3 C4 C5 116.31(15)
C3 C4 H4 121.8
C5 C4 H4 121.8
N2 C3 C4 123.27(15)
N2 C3 H3 118.4
C4 C3 H3 118.4
O1 C7 N1 118.15(14)
O1 C7 C8 121.73(14)
N1 C7 C8 120.12(14)
N2 C1 N6 125.98(14)
N2 C1 N1 120.40(14)
N6 C1 N1 113.61(13)
C7 C8 H8A 109.5
C7 C8 H8B 109.5
H8A C8 H8B 109.5
C7 C8 H8C 109.5
H8A C8 H8C 109.5
H8B C8 H8C 109.5
C7 C8 H8D 109.5
H8A C8 H8D 141.1
H8B C8 H8D 56.3
H8C C8 H8D 56.3
C7 C8 H8E 109.5
H8A C8 H8E 56.3
H8B C8 H8E 141.1
H8C C8 H8E 56.3
H8D C8 H8E 109.5
C7 C8 H8F 109.5
H8A C8 H8F 56.3
H8B C8 H8F 56.3
H8C C8 H8F 141.1
H8D C8 H8F 109.5
H8E C8 H8F 109.5
N6 C5 C4 122.23(14)
N6 C5 H5 118.9
C4 C5 H5 118.9

loop_
_geom_bond_atom_site_label_1
_geom_bond_atom_site_label_2
_geom_bond_distance
N1 C7 1.380(2)
N1 C1 1.382(2)
N1 H1N 0.90(2)
N2 C3 1.337(2)
N2 C1 1.340(2)
O1 C7 1.2247(19)
N6 C5 1.336(2)
N6 C1 1.345(2)
C4 C3 1.380(2)
C4 C5 1.387(2)
C4 H4 0.9500
C3 H3 0.9500
C7 C8 1.503(2)
C8 H8A 0.9800
C8 H8B 0.9800
C8 H8C 0.9800
C8 H8D 0.9800
C8 H8E 0.9800
C8 H8F 0.9800
C5 H5 0.9500

loop_
_geom_hbond_atom_site_label_D
_geom_hbond_atom_site_label_H
_geom_hbond_atom_site_label_A
_geom_hbond_distance_DH
_geom_hbond_distance_HA
_geom_hbond_distance_DA
_geom_hbond_angle_DHA
_geom_hbond_site_symmetry_A
N1 H1N N6 0.90(2) 2.08(2) 2.9734(19) 174(2) 2

loop_
_geom_torsion_atom_site_label_1
_geom_torsion_atom_site_label_2
_geom_torsion_atom_site_label_3
_geom_torsion_atom_site_label_4
_geom_torsion
C1 N2 C3 C4 0.7(2)
C5 C4 C3 N2 -0.8(3)
C1 N1 C7 O1 175.42(15)
C1 N1 C7 C8 -5.4(3)
C3 N2 C1 N6 -0.3(2)
C3 N2 C1 N1 -179.19(13)
C5 N6 C1 N2 0.1(2)
C5 N6 C1 N1 179.02(12)
C7 N1 C1 N2 -8.9(3)
C7 N1 C1 N6 172.05(15)
C1 N6 C5 C4 -0.2(2)
C3 C4 C5 N6 0.6(2)
